data_7711143
loop_
_publ_author_name
'Griffin, Samuel E.'
'Adamczyk, Olivia V.'
'Schafer, Laurel L.'

_publ_section_title
;
 Vanadium Pyridonates: Dimerization, Redox Behaviour, and Metal-Ligand
 Cooperativity
;
_journal_name_full 'Dalton Transactions'
_journal_paper_doi 10.1039/D2DT02177C
_journal_year 2022
_chemical_formula_moiety 'C42 H56 N4 O2 V'
_chemical_formula_sum 'C42 H56 N4 O2 V'
_chemical_formula_weight 699.84
_chemical_properties_physical Air-sensitive,Moisture-sensitive,Oxygen-sensitive
_space_group_crystal_system monoclinic
_space_group_IT_number 14
_space_group_name_Hall '-P 2ybc'
_space_group_name_H-M_alt 'P 1 21/c 1'
_atom_sites_solution_hydrogens geom
_atom_sites_solution_primary dual
_audit_creation_date 2021-02-12
_audit_creation_method
;
Olex2 1.2
(compiled 2018.05.29 svn.r3508 for OlexSys, GUI svn.r5506)
;
_audit_update_record
;
2021-02-12 deposited with the CCDC.	2022-08-30 downloaded from the CCDC.
;
_cell_angle_alpha 90
_cell_angle_beta 108.269(4)
_cell_angle_gamma 90
_cell_formula_units_Z 4
_cell_length_a 13.2954(10)
_cell_length_b 30.480(2)
_cell_length_c 10.2846(8)
_cell_measurement_reflns_used 7519
_cell_measurement_temperature 100
_cell_measurement_theta_max 23.95
_cell_measurement_theta_min 2.29
_cell_volume 3957.7(5)
_computing_cell_refinement 'SAINT V8.38A (?, 2016)'
_computing_data_reduction 'SAINT V8.38A (?, 2016)'
_computing_molecular_graphics 'Olex2 (Dolomanov et al., 2009)'
_computing_publication_material 'Olex2 (Dolomanov et al., 2009)'
_computing_structure_refinement 'ShelXL (Sheldrick, 2015)'
_computing_structure_solution 'ShelXT (Sheldrick, 2015)'
_diffrn_ambient_temperature 100
_diffrn_detector 'Bruker APEX2 area detector'
_diffrn_detector_area_resol_mean 7.9
_diffrn_detector_type 'CCD area detector'
_diffrn_measured_fraction_theta_full 0.988
_diffrn_measured_fraction_theta_max 0.988
_diffrn_measurement_device 'Bruker D8 Kappa diffractometer'
_diffrn_measurement_device_type 'Bruker APEX II area detector'
_diffrn_measurement_method '\w and \f scans'
_diffrn_radiation_monochromator 'TRIUMPH curved-crystal'
_diffrn_radiation_probe x-ray
_diffrn_radiation_type MoK\a
_diffrn_radiation_wavelength 0.71073
_diffrn_reflns_av_R_equivalents 0.0569
_diffrn_reflns_av_unetI/netI 0.0634
_diffrn_reflns_Laue_measured_fraction_full 0.988
_diffrn_reflns_Laue_measured_fraction_max 0.988
_diffrn_reflns_limit_h_max 15
_diffrn_reflns_limit_h_min -15
_diffrn_reflns_limit_k_max 35
_diffrn_reflns_limit_k_min -35
_diffrn_reflns_limit_l_max 11
_diffrn_reflns_limit_l_min -11
_diffrn_reflns_number 24373
_diffrn_reflns_point_group_measured_fraction_full 0.988
_diffrn_reflns_point_group_measured_fraction_max 0.988
_diffrn_reflns_theta_full 24.184
_diffrn_reflns_theta_max 24.184
_diffrn_reflns_theta_min 1.746
_diffrn_source 'sealed X-ray tube'
_diffrn_source_type 'Incoatec I\ms'
_diffrn_standards_number 0
_exptl_absorpt_coefficient_mu 0.289
_exptl_absorpt_correction_T_max 0.7450
_exptl_absorpt_correction_T_min 0.5844
_exptl_absorpt_correction_type multi-scan
_exptl_absorpt_process_details
'SADABS-2016/2 (Bruker,2016/2) was used for absorption correction. wR2(int) was 0.1273 before and 0.0530 after correction. The Ratio of minimum to maximum transmission is 0.8187. The \l/2 correction factor is Not present.'
_exptl_crystal_colour red
_exptl_crystal_colour_primary red
_exptl_crystal_density_diffrn 1.175
_exptl_crystal_description irregular
_exptl_crystal_F_000 1500
_exptl_crystal_recrystallization_method 'Re-crystallisation from solvent: toluene/pentane'
_exptl_crystal_size_max 0.44
_exptl_crystal_size_mid 0.11
_exptl_crystal_size_min 0.08
_refine_diff_density_max 0.316
_refine_diff_density_min -0.438
_refine_diff_density_rms 0.064
_refine_ls_extinction_method none
_refine_ls_goodness_of_fit_ref 1.093
_refine_ls_hydrogen_treatment constr
_refine_ls_matrix_type full
_refine_ls_number_parameters 454
_refine_ls_number_reflns 6264
_refine_ls_number_restraints 0
_refine_ls_restrained_S_all 1.093
_refine_ls_R_factor_all 0.1156
_refine_ls_R_factor_gt 0.0786
_refine_ls_shift/su_max 0.000
_refine_ls_shift/su_mean 0.000
_refine_ls_structure_factor_coef Fsqd
_refine_ls_weighting_details 'w=1/[\s^2^(Fo^2^)+(0.0001P)^2^+14.8317P] where P=(Fo^2^+2Fc^2^)/3'
_refine_ls_weighting_scheme calc
_refine_ls_wR_factor_gt 0.1563
_refine_ls_wR_factor_ref 0.1677
_reflns_Friedel_coverage 0.000
_reflns_number_gt 4027
_reflns_number_total 6264
_reflns_threshold_expression 'I > 2\s(I)'
_cod_data_source_file d2dt02177c3.cif
_cod_data_source_block ls751_0m_a
_cod_original_cell_volume 3957.6(5)
_cod_database_code 7711143
_shelx_shelxl_version_number 2018/1
_shelx_space_group_comment
;
The symmetry employed for this shelxl refinement is uniquely defined
by the following loop, which should always be used as a source of
symmetry information in preference to the above space-group names.
They are only intended as comments.
;
_shelx_estimated_absorpt_t_max 0.977
_shelx_estimated_absorpt_t_min 0.883
_olex2_refinement_description
;
1. Fixed Uiso
 At 1.2 times of:
  All C(H) groups
 At 1.5 times of:
  All C(H,H,H) groups
2.a Ternary CH refined with riding coordinates:
 C36(H36), C29(H29), C10(H10), C17(H17)
2.b Aromatic/amide H refined with riding coordinates:
 C26(H26), C7(H7), C34(H34), C32(H32), C3(H3), C15(H15), C22(H22), C24(H24),
 C14(H14), C33(H33), C23(H23), C13(H13), C25(H25), C4(H4), C6(H6), C5(H5)
2.c Idealised Me refined as rotating group:
 C37(H37A,H37B,H37C), C42(H42A,H42B,H42C), C31(H31A,H31B,H31C), C39(H39A,H39B,
 H39C), C19(H19A,H19B,H19C), C38(H38A,H38B,H38C), C30(H30A,H30B,H30C), C41(H41A,
 H41B,H41C), C40(H40A,H40B,H40C), C18(H18A,H18B,H18C), C11(H11A,H11B,H11C),
 C12(H12A,H12B,H12C)
;
_olex2_submission_original_sample_id SEG-111
_olex2_submission_special_instructions 'No special instructions were received'

loop_
_space_group_symop_operation_xyz
'x, y, z'
'-x, y+1/2, -z+1/2'
'-x, -y, -z'
'x, -y-1/2, z-1/2'

loop_
_atom_site_label
_atom_site_type_symbol
_atom_site_fract_x
_atom_site_fract_y
_atom_site_fract_z
_atom_site_U_iso_or_equiv
_atom_site_adp_type
_atom_site_occupancy
_atom_site_site_symmetry_order
_atom_site_calc_flag
_atom_site_refinement_flags_posn
_atom_site_refinement_flags_adp
_atom_site_refinement_flags_occupancy
_atom_site_disorder_assembly
_atom_site_disorder_group
V1 V 0.60383(7) 0.37118(3) 0.36292(9) 0.0376(2) Uani 1 1 d . . . . .
O2 O 0.5555(3) 0.43621(11) 0.2942(4) 0.0396(9) Uani 1 1 d . . . . .
O1 O 0.6538(3) 0.36895(11) 0.1830(3) 0.0386(8) Uani 1 1 d . . . . .
N2 N 0.4482(3) 0.38029(13) 0.2419(4) 0.0349(10) Uani 1 1 d . . . . .
N1 N 0.7610(3) 0.38532(13) 0.3865(4) 0.0338(10) Uani 1 1 d . . . . .
N3 N 0.6022(3) 0.31005(14) 0.3807(4) 0.0409(11) Uani 1 1 d . . . . .
N4 N 0.6055(3) 0.38643(15) 0.5387(4) 0.0435(11) Uani 1 1 d . . . . .
C20 C 0.4612(4) 0.42283(17) 0.2261(5) 0.0340(12) Uani 1 1 d . . . . .
C27 C 0.3623(4) 0.35446(16) 0.1593(5) 0.0358(12) Uani 1 1 d . . . . .
C1 C 0.7493(4) 0.37828(16) 0.2551(5) 0.0363(12) Uani 1 1 d . . . . .
C8 C 0.8574(4) 0.39188(17) 0.4944(5) 0.0381(13) Uani 1 1 d . . . . .
C35 C 0.3428(4) 0.35060(16) 0.0174(5) 0.0377(13) Uani 1 1 d . . . . .
C28 C 0.2996(4) 0.33160(17) 0.2249(6) 0.0417(13) Uani 1 1 d . . . . .
C9 C 0.8746(4) 0.43363(18) 0.5576(6) 0.0442(14) Uani 1 1 d . . . . .
C26 C 0.2741(4) 0.44750(17) 0.1093(5) 0.0396(13) Uani 1 1 d . . . . .
H26 H 0.248530 0.420363 0.131825 0.047 Uiso 1 1 calc R . . . .
C2 C 0.8331(4) 0.37962(17) 0.1861(5) 0.0368(12) Uani 1 1 d . . . . .
C21 C 0.3831(4) 0.45514(16) 0.1481(5) 0.0381(13) Uani 1 1 d . . . . .
C7 C 0.9275(4) 0.40240(18) 0.2377(5) 0.0410(13) Uani 1 1 d . . . . .
H7 H 0.942634 0.417262 0.322902 0.049 Uiso 1 1 calc R . . . .
C34 C 0.2558(4) 0.32646(18) -0.0587(6) 0.0466(15) Uani 1 1 d . . . . .
H34 H 0.240874 0.323938 -0.154965 0.056 Uiso 1 1 calc R . . . .
C36 C 0.4147(4) 0.37169(18) -0.0569(5) 0.0414(13) Uani 1 1 d . . . . .
H36 H 0.471863 0.388211 0.012498 0.050 Uiso 1 1 calc R . . . .
C16 C 0.9281(4) 0.35715(18) 0.5433(5) 0.0413(13) Uani 1 1 d . . . . .
C32 C 0.2136(4) 0.30811(18) 0.1455(6) 0.0485(15) Uani 1 1 d . . . . .
H32 H 0.169732 0.293133 0.188212 0.058 Uiso 1 1 calc R . . . .
C3 C 0.8125(5) 0.35782(18) 0.0623(6) 0.0462(14) Uani 1 1 d . . . . .
H3 H 0.747823 0.342257 0.025775 0.055 Uiso 1 1 calc R . . . .
C15 C 1.0202(4) 0.3654(2) 0.6505(6) 0.0488(15) Uani 1 1 d . . . . .
H15 H 1.070153 0.342482 0.682872 0.059 Uiso 1 1 calc R . . . .
C29 C 0.3239(4) 0.33496(18) 0.3796(6) 0.0446(14) Uani 1 1 d . . . . .
H29 H 0.401441 0.340702 0.420947 0.054 Uiso 1 1 calc R . . . .
C22 C 0.4200(5) 0.49489(17) 0.1139(6) 0.0472(15) Uani 1 1 d . . . . .
H22 H 0.493972 0.500539 0.140077 0.057 Uiso 1 1 calc R . . . .
C24 C 0.2398(5) 0.51888(19) 0.0043(6) 0.0522(16) Uani 1 1 d . . . . .
H24 H 0.191699 0.540819 -0.043661 0.063 Uiso 1 1 calc R . . . .
C14 C 1.0405(5) 0.4064(2) 0.7110(6) 0.0556(17) Uani 1 1 d . . . . .
H14 H 1.104188 0.411602 0.783493 0.067 Uiso 1 1 calc R . . . .
C10 C 0.7928(5) 0.46972(19) 0.5064(6) 0.0498(15) Uani 1 1 d . . . . .
H10 H 0.721991 0.455174 0.471560 0.060 Uiso 1 1 calc R . . . .
C33 C 0.1901(5) 0.30593(18) 0.0046(7) 0.0527(16) Uani 1 1 d . . . . .
H33 H 0.129199 0.290422 -0.048793 0.063 Uiso 1 1 calc R . . . .
C23 C 0.3480(5) 0.52642(19) 0.0411(6) 0.0542(16) Uani 1 1 d . . . . .
H23 H 0.373415 0.553295 0.016502 0.065 Uiso 1 1 calc R . . . .
C13 C 0.9673(5) 0.4397(2) 0.6650(6) 0.0543(16) Uani 1 1 d . . . . .
H13 H 0.980986 0.467605 0.708338 0.065 Uiso 1 1 calc R . . . .
C25 C 0.2016(5) 0.47947(18) 0.0372(6) 0.0469(14) Uani 1 1 d . . . . .
H25 H 0.127503 0.474145 0.011477 0.056 Uiso 1 1 calc R . . . .
C37 C 0.3544(4) 0.40438(19) -0.1686(6) 0.0487(15) Uani 1 1 d . . . . .
H37A H 0.297519 0.388967 -0.237703 0.073 Uiso 1 1 calc GR . . . .
H37B H 0.403361 0.417270 -0.211982 0.073 Uiso 1 1 calc GR . . . .
H37C H 0.323833 0.427690 -0.127044 0.073 Uiso 1 1 calc GR . . . .
C4 C 0.8861(5) 0.3585(2) -0.0094(6) 0.0545(16) Uani 1 1 d . . . . .
H4 H 0.871681 0.343234 -0.093723 0.065 Uiso 1 1 calc R . . . .
C42 C 0.5397(5) 0.4210(2) 0.5711(6) 0.0569(17) Uani 1 1 d . . . . .
H42A H 0.583658 0.446699 0.607800 0.085 Uiso 1 1 calc GR . . . .
H42B H 0.508472 0.409991 0.639457 0.085 Uiso 1 1 calc GR . . . .
H42C H 0.483042 0.429238 0.487784 0.085 Uiso 1 1 calc GR . . . .
C31 C 0.2975(5) 0.2925(2) 0.4433(7) 0.0631(18) Uani 1 1 d . . . . .
H31A H 0.220573 0.288038 0.412815 0.095 Uiso 1 1 calc GR . . . .
H31B H 0.323287 0.294815 0.543382 0.095 Uiso 1 1 calc GR . . . .
H31C H 0.331708 0.267504 0.414301 0.095 Uiso 1 1 calc GR . . . .
C6 C 1.0008(5) 0.40366(19) 0.1653(6) 0.0496(15) Uani 1 1 d . . . . .
H6 H 1.064980 0.419668 0.200400 0.059 Uiso 1 1 calc R . . . .
C17 C 0.9070(4) 0.31104(18) 0.4852(6) 0.0488(15) Uani 1 1 d . . . . .
H17 H 0.836715 0.311200 0.411934 0.059 Uiso 1 1 calc R . . . .
C39 C 0.5825(5) 0.28460(19) 0.4910(6) 0.0579(17) Uani 1 1 d . . . . .
H39A H 0.578095 0.304487 0.563916 0.087 Uiso 1 1 calc GR . . . .
H39B H 0.640497 0.263737 0.527887 0.087 Uiso 1 1 calc GR . . . .
H39C H 0.515585 0.268556 0.455005 0.087 Uiso 1 1 calc GR . . . .
C19 C 0.9903(5) 0.2958(2) 0.4201(6) 0.0600(17) Uani 1 1 d . . . . .
H19A H 0.992774 0.316562 0.348270 0.090 Uiso 1 1 calc GR . . . .
H19B H 0.971502 0.266629 0.380052 0.090 Uiso 1 1 calc GR . . . .
H19C H 1.059914 0.294632 0.490352 0.090 Uiso 1 1 calc GR . . . .
C38 C 0.4676(5) 0.3361(2) -0.1192(6) 0.0535(16) Uani 1 1 d . . . . .
H38A H 0.511038 0.317162 -0.046139 0.080 Uiso 1 1 calc GR . . . .
H38B H 0.512576 0.350075 -0.166738 0.080 Uiso 1 1 calc GR . . . .
H38C H 0.412951 0.318532 -0.184366 0.080 Uiso 1 1 calc GR . . . .
C5 C 0.9792(5) 0.3814(2) 0.0420(6) 0.0555(17) Uani 1 1 d . . . . .
H5 H 1.028914 0.381926 -0.007109 0.067 Uiso 1 1 calc R . . . .
C30 C 0.2637(5) 0.3735(2) 0.4171(6) 0.0584(17) Uani 1 1 d . . . . .
H30A H 0.280391 0.400562 0.376833 0.088 Uiso 1 1 calc GR . . . .
H30B H 0.285025 0.376517 0.516923 0.088 Uiso 1 1 calc GR . . . .
H30C H 0.187377 0.367880 0.381495 0.088 Uiso 1 1 calc GR . . . .
C41 C 0.6884(4) 0.3728(2) 0.6630(5) 0.0523(15) Uani 1 1 d . . . . .
H41A H 0.730242 0.349102 0.640932 0.078 Uiso 1 1 calc GR . . . .
H41B H 0.655826 0.362273 0.730541 0.078 Uiso 1 1 calc GR . . . .
H41C H 0.734666 0.397758 0.700956 0.078 Uiso 1 1 calc GR . . . .
C40 C 0.5988(5) 0.28040(18) 0.2654(6) 0.0614(18) Uani 1 1 d . . . . .
H40A H 0.529641 0.265867 0.233533 0.092 Uiso 1 1 calc GR . . . .
H40B H 0.654680 0.258243 0.296081 0.092 Uiso 1 1 calc GR . . . .
H40C H 0.609892 0.297457 0.190271 0.092 Uiso 1 1 calc GR . . . .
C18 C 0.9008(5) 0.2779(2) 0.5960(7) 0.0677(19) Uani 1 1 d . . . . .
H18A H 0.969769 0.276258 0.667426 0.102 Uiso 1 1 calc GR . . . .
H18B H 0.881820 0.248922 0.554367 0.102 Uiso 1 1 calc GR . . . .
H18C H 0.846940 0.287561 0.636497 0.102 Uiso 1 1 calc GR . . . .
C11 C 0.8096(6) 0.4945(2) 0.3880(8) 0.091(3) Uani 1 1 d . . . . .
H11A H 0.877697 0.509876 0.418953 0.136 Uiso 1 1 calc GR . . . .
H11B H 0.752350 0.515806 0.353091 0.136 Uiso 1 1 calc GR . . . .
H11C H 0.809752 0.473813 0.315041 0.136 Uiso 1 1 calc GR . . . .
C12 C 0.7885(6) 0.5010(2) 0.6203(8) 0.087(2) Uani 1 1 d . . . . .
H12A H 0.785616 0.484042 0.700041 0.130 Uiso 1 1 calc GR . . . .
H12B H 0.725234 0.519501 0.587962 0.130 Uiso 1 1 calc GR . . . .
H12C H 0.851864 0.519578 0.646219 0.130 Uiso 1 1 calc GR . . . .

loop_
_atom_site_aniso_label
_atom_site_aniso_U_11
_atom_site_aniso_U_22
_atom_site_aniso_U_33
_atom_site_aniso_U_23
_atom_site_aniso_U_13
_atom_site_aniso_U_12
V1 0.0435(5) 0.0346(5) 0.0397(5) 0.0003(4) 0.0201(4) -0.0017(4)
O2 0.038(2) 0.038(2) 0.047(2) 0.0022(17) 0.0185(18) 0.0026(17)
O1 0.041(2) 0.040(2) 0.037(2) -0.0016(17) 0.0158(17) 0.0019(17)
N2 0.037(2) 0.036(3) 0.034(2) -0.0013(19) 0.014(2) -0.0034(19)
N1 0.036(2) 0.037(2) 0.030(2) 0.0015(19) 0.012(2) 0.0006(19)
N3 0.049(3) 0.037(3) 0.036(3) 0.001(2) 0.013(2) -0.003(2)
N4 0.043(3) 0.051(3) 0.039(3) 0.000(2) 0.017(2) -0.003(2)
C20 0.026(3) 0.043(3) 0.035(3) 0.001(2) 0.012(2) 0.005(2)
C27 0.032(3) 0.031(3) 0.043(3) -0.001(2) 0.010(2) -0.001(2)
C1 0.040(3) 0.031(3) 0.039(3) 0.006(2) 0.014(3) 0.005(2)
C8 0.035(3) 0.044(3) 0.038(3) 0.005(3) 0.015(3) 0.001(3)
C35 0.037(3) 0.037(3) 0.041(3) 0.001(2) 0.015(3) 0.005(2)
C28 0.038(3) 0.037(3) 0.054(4) 0.003(3) 0.020(3) 0.000(3)
C9 0.043(3) 0.047(3) 0.048(4) -0.003(3) 0.022(3) -0.006(3)
C26 0.042(3) 0.038(3) 0.041(3) 0.005(3) 0.016(3) 0.005(3)
C2 0.041(3) 0.040(3) 0.030(3) 0.003(2) 0.013(2) 0.004(3)
C21 0.048(3) 0.031(3) 0.039(3) -0.002(2) 0.020(3) 0.003(2)
C7 0.040(3) 0.049(3) 0.035(3) 0.005(3) 0.013(3) 0.007(3)
C34 0.037(3) 0.054(4) 0.043(3) -0.006(3) 0.005(3) 0.002(3)
C36 0.044(3) 0.046(3) 0.041(3) -0.002(3) 0.022(3) 0.003(3)
C16 0.038(3) 0.051(3) 0.037(3) 0.002(3) 0.015(3) -0.001(3)
C32 0.044(4) 0.040(3) 0.068(4) 0.007(3) 0.027(3) -0.003(3)
C3 0.050(4) 0.052(4) 0.041(3) 0.004(3) 0.020(3) 0.007(3)
C15 0.039(3) 0.064(4) 0.045(4) 0.009(3) 0.016(3) 0.002(3)
C29 0.048(3) 0.044(3) 0.049(4) 0.002(3) 0.025(3) -0.005(3)
C22 0.048(4) 0.038(3) 0.062(4) 0.004(3) 0.027(3) 0.000(3)
C24 0.057(4) 0.046(4) 0.057(4) 0.010(3) 0.022(3) 0.011(3)
C14 0.040(4) 0.083(5) 0.041(4) -0.006(3) 0.009(3) -0.014(3)
C10 0.049(4) 0.047(4) 0.059(4) -0.010(3) 0.025(3) -0.002(3)
C33 0.041(3) 0.040(3) 0.076(5) -0.006(3) 0.016(3) -0.006(3)
C23 0.060(4) 0.041(3) 0.065(4) 0.014(3) 0.024(3) 0.005(3)
C13 0.046(4) 0.067(4) 0.056(4) -0.013(3) 0.023(3) -0.014(3)
C25 0.046(3) 0.050(4) 0.047(4) 0.005(3) 0.018(3) 0.007(3)
C37 0.050(4) 0.055(4) 0.046(4) 0.004(3) 0.023(3) 0.007(3)
C4 0.065(4) 0.067(4) 0.039(3) 0.002(3) 0.026(3) 0.015(3)
C42 0.058(4) 0.061(4) 0.062(4) -0.010(3) 0.035(3) -0.004(3)
C31 0.060(4) 0.067(4) 0.071(5) 0.019(4) 0.033(4) -0.005(3)
C6 0.046(4) 0.056(4) 0.054(4) 0.014(3) 0.025(3) 0.008(3)
C17 0.041(3) 0.048(4) 0.053(4) 0.006(3) 0.010(3) 0.010(3)
C39 0.074(5) 0.043(4) 0.064(4) 0.010(3) 0.032(4) -0.008(3)
C19 0.065(4) 0.056(4) 0.060(4) 0.004(3) 0.020(4) 0.017(3)
C38 0.056(4) 0.058(4) 0.054(4) -0.002(3) 0.028(3) 0.010(3)
C5 0.050(4) 0.070(4) 0.056(4) 0.015(3) 0.031(3) 0.014(3)
C30 0.069(4) 0.059(4) 0.055(4) -0.001(3) 0.032(3) 0.008(3)
C41 0.049(3) 0.075(4) 0.038(3) -0.002(3) 0.020(3) -0.008(3)
C40 0.094(5) 0.037(3) 0.053(4) -0.008(3) 0.022(4) -0.003(3)
C18 0.077(5) 0.052(4) 0.077(5) 0.018(4) 0.027(4) 0.008(3)
C11 0.096(6) 0.071(5) 0.126(7) 0.038(5) 0.066(6) 0.029(4)
C12 0.090(6) 0.068(5) 0.103(6) -0.037(5) 0.032(5) 0.004(4)

loop_
_atom_type_symbol
_atom_type_description
_atom_type_scat_dispersion_real
_atom_type_scat_dispersion_imag
_atom_type_scat_source
C C 0.0033 0.0016 'International Tables Vol C Tables 4.2.6.8 and 6.1.1.4'
H H 0.0000 0.0000 'International Tables Vol C Tables 4.2.6.8 and 6.1.1.4'
N N 0.0061 0.0033 'International Tables Vol C Tables 4.2.6.8 and 6.1.1.4'
O O 0.0106 0.0060 'International Tables Vol C Tables 4.2.6.8 and 6.1.1.4'
V V 0.3005 0.5294 'International Tables Vol C Tables 4.2.6.8 and 6.1.1.4'

loop_
_geom_angle_atom_site_label_1
_geom_angle_atom_site_label_2
_geom_angle_atom_site_label_3
_geom_angle
_geom_angle_site_symmetry_1
_geom_angle_site_symmetry_3
_geom_angle_publ_flag
O2 V1 O1 83.51(13) . . ?
O2 V1 C20 30.84(14) . . ?
O2 V1 C1 88.14(14) . . ?
O1 V1 C20 85.48(14) . . ?
O1 V1 C1 30.62(14) . . ?
N2 V1 O2 62.38(14) . . ?
N2 V1 O1 90.41(15) . . ?
N2 V1 C20 31.56(15) . . ?
N2 V1 C1 118.90(17) . . ?
N1 V1 O2 91.92(15) . . ?
N1 V1 O1 62.32(14) . . ?
N1 V1 N2 145.38(16) . . ?
N1 V1 C20 119.27(16) . . ?
N1 V1 C1 31.72(15) . . ?
N3 V1 O2 160.82(17) . . ?
N3 V1 O1 93.93(16) . . ?
N3 V1 N2 98.73(18) . . ?
N3 V1 N1 103.76(18) . . ?
N3 V1 C20 130.13(18) . . ?
N3 V1 C1 99.34(18) . . ?
N4 V1 O2 90.02(17) . . ?
N4 V1 O1 158.38(17) . . ?
N4 V1 N2 104.84(18) . . ?
N4 V1 N1 97.46(18) . . ?
N4 V1 N3 98.67(19) . . ?
N4 V1 C20 99.44(18) . . ?
N4 V1 C1 128.94(18) . . ?
C1 V1 C20 104.29(16) . . ?
C20 O2 V1 91.5(3) . . ?
C1 O1 V1 90.7(3) . . ?
C20 N2 V1 93.5(3) . . ?
C20 N2 C27 125.3(4) . . ?
C27 N2 V1 138.2(3) . . ?
C1 N1 V1 93.2(3) . . ?
C1 N1 C8 127.3(4) . . ?
C8 N1 V1 138.6(3) . . ?
C39 N3 V1 127.8(4) . . ?
C39 N3 C40 109.2(4) . . ?
C40 N3 V1 121.8(4) . . ?
C42 N4 V1 124.9(4) . . ?
C41 N4 V1 123.7(4) . . ?
C41 N4 C42 110.1(4) . . ?
O2 C20 V1 57.6(2) . . ?
O2 C20 N2 112.5(4) . . ?
O2 C20 C21 118.8(5) . . ?
N2 C20 V1 55.0(2) . . ?
N2 C20 C21 128.6(5) . . ?
C21 C20 V1 176.4(4) . . ?
C35 C27 N2 121.1(5) . . ?
C35 C27 C28 120.8(5) . . ?
C28 C27 N2 118.0(5) . . ?
O1 C1 V1 58.6(2) . . ?
O1 C1 N1 113.7(4) . . ?
O1 C1 C2 118.7(4) . . ?
N1 C1 V1 55.1(3) . . ?
N1 C1 C2 127.6(5) . . ?
C2 C1 V1 176.1(4) . . ?
C9 C8 N1 117.4(5) . . ?
C16 C8 N1 120.9(5) . . ?
C16 C8 C9 121.5(5) . . ?
C27 C35 C36 122.7(5) . . ?
C34 C35 C27 118.7(5) . . ?
C34 C35 C36 118.6(5) . . ?
C27 C28 C29 120.2(5) . . ?
C32 C28 C27 118.5(5) . . ?
C32 C28 C29 121.2(5) . . ?
C8 C9 C10 119.8(5) . . ?
C13 C9 C8 117.5(5) . . ?
C13 C9 C10 122.7(5) . . ?
C21 C26 H26 119.6 . . ?
C21 C26 C25 120.9(5) . . ?
C25 C26 H26 119.6 . . ?
C7 C2 C1 123.4(5) . . ?
C3 C2 C1 117.4(5) . . ?
C3 C2 C7 119.1(5) . . ?
C26 C21 C20 122.4(5) . . ?
C22 C21 C20 118.4(5) . . ?
C22 C21 C26 119.3(5) . . ?
C2 C7 H7 119.7 . . ?
C2 C7 C6 120.5(5) . . ?
C6 C7 H7 119.7 . . ?
C35 C34 H34 119.7 . . ?
C35 C34 C33 120.6(6) . . ?
C33 C34 H34 119.7 . . ?
C35 C36 H36 107.9 . . ?
C35 C36 C37 112.4(4) . . ?
C37 C36 H36 107.9 . . ?
C38 C36 C35 110.4(4) . . ?
C38 C36 H36 107.9 . . ?
C38 C36 C37 110.1(4) . . ?
C8 C16 C17 122.5(5) . . ?
C15 C16 C8 118.2(5) . . ?
C15 C16 C17 119.2(5) . . ?
C28 C32 H32 119.4 . . ?
C28 C32 C33 121.2(5) . . ?
C33 C32 H32 119.4 . . ?
C2 C3 H3 119.7 . . ?
C2 C3 C4 120.5(6) . . ?
C4 C3 H3 119.7 . . ?
C16 C15 H15 119.3 . . ?
C14 C15 C16 121.3(6) . . ?
C14 C15 H15 119.3 . . ?
C28 C29 H29 108.0 . . ?
C28 C29 C31 112.7(5) . . ?
C28 C29 C30 110.9(5) . . ?
C31 C29 H29 108.0 . . ?
C30 C29 H29 108.0 . . ?
C30 C29 C31 109.2(5) . . ?
C21 C22 H22 120.1 . . ?
C21 C22 C23 119.8(5) . . ?
C23 C22 H22 120.1 . . ?
C23 C24 H24 119.8 . . ?
C23 C24 C25 120.4(5) . . ?
C25 C24 H24 119.8 . . ?
C15 C14 H14 120.3 . . ?
C13 C14 C15 119.5(6) . . ?
C13 C14 H14 120.3 . . ?
C9 C10 H10 107.1 . . ?
C9 C10 C12 112.4(5) . . ?
C11 C10 C9 111.8(5) . . ?
C11 C10 H10 107.1 . . ?
C11 C10 C12 111.0(6) . . ?
C12 C10 H10 107.1 . . ?
C34 C33 H33 120.0 . . ?
C32 C33 C34 120.0(5) . . ?
C32 C33 H33 120.0 . . ?
C22 C23 H23 119.7 . . ?
C24 C23 C22 120.7(5) . . ?
C24 C23 H23 119.7 . . ?
C9 C13 H13 119.1 . . ?
C14 C13 C9 121.9(6) . . ?
C14 C13 H13 119.1 . . ?
C26 C25 H25 120.5 . . ?
C24 C25 C26 119.0(5) . . ?
C24 C25 H25 120.5 . . ?
C36 C37 H37A 109.5 . . ?
C36 C37 H37B 109.5 . . ?
C36 C37 H37C 109.5 . . ?
H37A C37 H37B 109.5 . . ?
H37A C37 H37C 109.5 . . ?
H37B C37 H37C 109.5 . . ?
C3 C4 H4 120.0 . . ?
C5 C4 C3 120.0(6) . . ?
C5 C4 H4 120.0 . . ?
N4 C42 H42A 109.5 . . ?
N4 C42 H42B 109.5 . . ?
N4 C42 H42C 109.5 . . ?
H42A C42 H42B 109.5 . . ?
H42A C42 H42C 109.5 . . ?
H42B C42 H42C 109.5 . . ?
C29 C31 H31A 109.5 . . ?
C29 C31 H31B 109.5 . . ?
C29 C31 H31C 109.5 . . ?
H31A C31 H31B 109.5 . . ?
H31A C31 H31C 109.5 . . ?
H31B C31 H31C 109.5 . . ?
C7 C6 H6 120.2 . . ?
C5 C6 C7 119.5(6) . . ?
C5 C6 H6 120.2 . . ?
C16 C17 H17 107.8 . . ?
C16 C17 C19 112.4(5) . . ?
C16 C17 C18 111.1(5) . . ?
C19 C17 H17 107.8 . . ?
C19 C17 C18 109.7(5) . . ?
C18 C17 H17 107.8 . . ?
N3 C39 H39A 109.5 . . ?
N3 C39 H39B 109.5 . . ?
N3 C39 H39C 109.5 . . ?
H39A C39 H39B 109.5 . . ?
H39A C39 H39C 109.5 . . ?
H39B C39 H39C 109.5 . . ?
C17 C19 H19A 109.5 . . ?
C17 C19 H19B 109.5 . . ?
C17 C19 H19C 109.5 . . ?
H19A C19 H19B 109.5 . . ?
H19A C19 H19C 109.5 . . ?
H19B C19 H19C 109.5 . . ?
C36 C38 H38A 109.5 . . ?
C36 C38 H38B 109.5 . . ?
C36 C38 H38C 109.5 . . ?
H38A C38 H38B 109.5 . . ?
H38A C38 H38C 109.5 . . ?
H38B C38 H38C 109.5 . . ?
C4 C5 C6 120.3(5) . . ?
C4 C5 H5 119.9 . . ?
C6 C5 H5 119.9 . . ?
C29 C30 H30A 109.5 . . ?
C29 C30 H30B 109.5 . . ?
C29 C30 H30C 109.5 . . ?
H30A C30 H30B 109.5 . . ?
H30A C30 H30C 109.5 . . ?
H30B C30 H30C 109.5 . . ?
N4 C41 H41A 109.5 . . ?
N4 C41 H41B 109.5 . . ?
N4 C41 H41C 109.5 . . ?
H41A C41 H41B 109.5 . . ?
H41A C41 H41C 109.5 . . ?
H41B C41 H41C 109.5 . . ?
N3 C40 H40A 109.5 . . ?
N3 C40 H40B 109.5 . . ?
N3 C40 H40C 109.5 . . ?
H40A C40 H40B 109.5 . . ?
H40A C40 H40C 109.5 . . ?
H40B C40 H40C 109.5 . . ?
C17 C18 H18A 109.5 . . ?
C17 C18 H18B 109.5 . . ?
C17 C18 H18C 109.5 . . ?
H18A C18 H18B 109.5 . . ?
H18A C18 H18C 109.5 . . ?
H18B C18 H18C 109.5 . . ?
C10 C11 H11A 109.5 . . ?
C10 C11 H11B 109.5 . . ?
C10 C11 H11C 109.5 . . ?
H11A C11 H11B 109.5 . . ?
H11A C11 H11C 109.5 . . ?
H11B C11 H11C 109.5 . . ?
C10 C12 H12A 109.5 . . ?
C10 C12 H12B 109.5 . . ?
C10 C12 H12C 109.5 . . ?
H12A C12 H12B 109.5 . . ?
H12A C12 H12C 109.5 . . ?
H12B C12 H12C 109.5 . . ?

loop_
_geom_bond_atom_site_label_1
_geom_bond_atom_site_label_2
_geom_bond_distance
_geom_bond_site_symmetry_2
_geom_bond_publ_flag
V1 O2 2.134(3) . ?
V1 O1 2.154(3) . ?
V1 N2 2.072(4) . ?
V1 N1 2.072(4) . ?
V1 N3 1.873(4) . ?
V1 N4 1.859(4) . ?
V1 C20 2.526(5) . ?
V1 C1 2.522(5) . ?
O2 C20 1.295(6) . ?
O1 C1 1.285(6) . ?
N2 C20 1.325(6) . ?
N2 C27 1.427(6) . ?
N1 C1 1.328(6) . ?
N1 C8 1.423(6) . ?
N3 C39 1.464(6) . ?
N3 C40 1.480(7) . ?
N4 C42 1.474(7) . ?
N4 C41 1.463(7) . ?
C20 C21 1.473(7) . ?
C27 C35 1.404(7) . ?
C27 C28 1.411(7) . ?
C1 C2 1.497(7) . ?
C8 C9 1.414(7) . ?
C8 C16 1.400(7) . ?
C35 C34 1.388(7) . ?
C35 C36 1.539(7) . ?
C28 C32 1.378(7) . ?
C28 C29 1.524(7) . ?
C9 C10 1.520(8) . ?
C9 C13 1.386(8) . ?
C26 H26 0.9500 . ?
C26 C21 1.397(7) . ?
C26 C25 1.407(7) . ?
C2 C7 1.387(7) . ?
C2 C3 1.386(7) . ?
C21 C22 1.393(7) . ?
C7 H7 0.9500 . ?
C7 C6 1.401(7) . ?
C34 H34 0.9500 . ?
C34 C33 1.390(8) . ?
C36 H36 1.0000 . ?
C36 C37 1.542(7) . ?
C36 C38 1.537(7) . ?
C16 C15 1.389(7) . ?
C16 C17 1.519(8) . ?
C32 H32 0.9500 . ?
C32 C33 1.385(8) . ?
C3 H3 0.9500 . ?
C3 C4 1.397(7) . ?
C15 H15 0.9500 . ?
C15 C14 1.384(8) . ?
C29 H29 1.0000 . ?
C29 C31 1.541(7) . ?
C29 C30 1.536(7) . ?
C22 H22 0.9500 . ?
C22 C23 1.397(8) . ?
C24 H24 0.9500 . ?
C24 C23 1.387(8) . ?
C24 C25 1.387(8) . ?
C14 H14 0.9500 . ?
C14 C13 1.384(8) . ?
C10 H10 1.0000 . ?
C10 C11 1.507(8) . ?
C10 C12 1.526(8) . ?
C33 H33 0.9500 . ?
C23 H23 0.9500 . ?
C13 H13 0.9500 . ?
C25 H25 0.9500 . ?
C37 H37A 0.9800 . ?
C37 H37B 0.9800 . ?
C37 H37C 0.9800 . ?
C4 H4 0.9500 . ?
C4 C5 1.373(8) . ?
C42 H42A 0.9800 . ?
C42 H42B 0.9800 . ?
C42 H42C 0.9800 . ?
C31 H31A 0.9800 . ?
C31 H31B 0.9800 . ?
C31 H31C 0.9800 . ?
C6 H6 0.9500 . ?
C6 C5 1.387(8) . ?
C17 H17 1.0000 . ?
C17 C19 1.534(8) . ?
C17 C18 1.544(8) . ?
C39 H39A 0.9800 . ?
C39 H39B 0.9800 . ?
C39 H39C 0.9800 . ?
C19 H19A 0.9800 . ?
C19 H19B 0.9800 . ?
C19 H19C 0.9800 . ?
C38 H38A 0.9800 . ?
C38 H38B 0.9800 . ?
C38 H38C 0.9800 . ?
C5 H5 0.9500 . ?
C30 H30A 0.9800 . ?
C30 H30B 0.9800 . ?
C30 H30C 0.9800 . ?
C41 H41A 0.9800 . ?
C41 H41B 0.9800 . ?
C41 H41C 0.9800 . ?
C40 H40A 0.9800 . ?
C40 H40B 0.9800 . ?
C40 H40C 0.9800 . ?
C18 H18A 0.9800 . ?
C18 H18B 0.9800 . ?
C18 H18C 0.9800 . ?
C11 H11A 0.9800 . ?
C11 H11B 0.9800 . ?
C11 H11C 0.9800 . ?
C12 H12A 0.9800 . ?
C12 H12B 0.9800 . ?
C12 H12C 0.9800 . ?
